data_4308070
loop_
_publ_author_name
'Hyungphil Chun'
'Jumi Moon'

_publ_contact_author
;
 Prof. Dr. Hyungphil Chun
 Department of Applied Chemistry
 College of Science and Technology
 Hanyang University
 1271 Sa-1 dong, Ansan 426-791
 Republic of Korea
;
_publ_contact_author_email hchun@hanyang.ac.kr
_publ_section_title
;
Discovery, Synthesis, and Characterization of an Isomeric Coordination
Polymer with Pillared Kagome Net Topology
;
_journal_name_full 'Inorganic Chemistry'
_journal_page_first 4371
_journal_page_last 4373
_journal_paper_doi 10.1021/ic070036t
_journal_volume 46
_journal_year 2007
_chemical_formula_moiety '[Zn2(bdc)2(dabco)]'
_chemical_formula_sum 'C22 H20 N2 O8 Zn2'
_chemical_formula_weight 571.14
_chemical_name_systematic
; 
 ? 
;
_space_group_IT_number 164
_symmetry_cell_setting hexagonal
_symmetry_space_group_name_Hall '-P 3 2"'
_symmetry_space_group_name_H-M 'P -3 m 1'
_atom_sites_solution_hydrogens geom
_atom_sites_solution_primary direct
_atom_sites_solution_secondary difmap
_audit_creation_method SHELXL-97
_cell_angle_alpha 90.00
_cell_angle_beta 90.00
_cell_angle_gamma 120.00
_cell_formula_units_Z 3
_cell_length_a 21.6195(13)
_cell_length_b 21.6195(13)
_cell_length_c 9.6282(8)
_cell_measurement_temperature 173(2)
_cell_volume 3897.3(5)
_computing_cell_refinement 'Bruker SAINT'
_computing_data_collection 'Bruker SMART'
_computing_data_reduction 'Bruker SAINT'
_computing_molecular_graphics DIAMOND
_computing_publication_material WORD
_computing_structure_refinement 'SHELXL-97 (Sheldrick, 1997)'
_computing_structure_solution 'SHELXS-97 (Sheldrick, 1990)'
_diffrn_ambient_temperature 173(2)
_diffrn_measured_fraction_theta_full 0.979
_diffrn_measured_fraction_theta_max 0.979
_diffrn_measurement_device_type 'SMART CCD'
_diffrn_measurement_method 'omega scan'
_diffrn_radiation_monochromator graphite
_diffrn_radiation_source 'fine-focus sealed tube'
_diffrn_radiation_type MoK\a
_diffrn_radiation_wavelength 0.71073
_diffrn_reflns_av_R_equivalents 0.0371
_diffrn_reflns_av_sigmaI/netI 0.0264
_diffrn_reflns_limit_h_max 28
_diffrn_reflns_limit_h_min -27
_diffrn_reflns_limit_k_max 24
_diffrn_reflns_limit_k_min -27
_diffrn_reflns_limit_l_max 12
_diffrn_reflns_limit_l_min -8
_diffrn_reflns_number 23981
_diffrn_reflns_theta_full 28.31
_diffrn_reflns_theta_max 28.31
_diffrn_reflns_theta_min 1.09
_exptl_absorpt_coefficient_mu 0.946
_exptl_absorpt_correction_T_max 0.8334
_exptl_absorpt_correction_T_min 0.7035
_exptl_absorpt_correction_type semi-empirical
_exptl_absorpt_process_details 'Bruker SADABS'
_exptl_crystal_density_diffrn 0.730
_exptl_crystal_density_method 'not measured'
_exptl_crystal_F_000 870
_exptl_crystal_size_max 0.40
_exptl_crystal_size_mid 0.30
_exptl_crystal_size_min 0.20
_refine_diff_density_max 1.258
_refine_diff_density_min -0.697
_refine_diff_density_rms 0.260
_refine_ls_extinction_method none
_refine_ls_goodness_of_fit_ref 1.159
_refine_ls_hydrogen_treatment mixed
_refine_ls_matrix_type full
_refine_ls_number_parameters 105
_refine_ls_number_reflns 3425
_refine_ls_number_restraints 132
_refine_ls_restrained_S_all 1.140
_refine_ls_R_factor_all 0.0700
_refine_ls_R_factor_gt 0.0520
_refine_ls_shift/su_max 0.000
_refine_ls_shift/su_mean 0.000
_refine_ls_structure_factor_coef Fsqd
_refine_ls_weighting_details 'calc w=1/[\s^2^(Fo^2^)+(0.1169P)^2^+3.2167P] where P=(Fo^2^+2Fc^2^)/3'
_refine_ls_weighting_scheme calc
_refine_ls_wR_factor_gt 0.1790
_refine_ls_wR_factor_ref 0.1970
_reflns_number_gt 2736
_reflns_number_total 3425
_reflns_threshold_expression >2sigma(I)
_cod_data_source_file ic070036t-file001.cif
_cod_data_source_block ZBDh
_cod_database_code 4308070

loop_
_symmetry_equiv_pos_as_xyz
'x, y, z'
'-y, x-y, z'
'-x+y, -x, z'
'y, x, -z'
'x-y, -y, -z'
'-x, -x+y, -z'
'-x, -y, -z'
'y, -x+y, -z'
'x-y, x, -z'
'-y, -x, z'
'-x+y, y, z'
'x, x-y, z'

loop_
_atom_site_label
_atom_site_type_symbol
_atom_site_fract_x
_atom_site_fract_y
_atom_site_fract_z
_atom_site_U_iso_or_equiv
_atom_site_adp_type
_atom_site_occupancy
_atom_site_symmetry_multiplicity
_atom_site_calc_flag
_atom_site_refinement_flags
_atom_site_disorder_assembly
_atom_site_disorder_group
Zn1 Zn 0.99999(2) 0.499995(10) 0.15107(4) 0.01591(19) Uani 1 2 d S . .
O1 O 0.92317(12) 0.52607(15) 0.1161(2) 0.0361(6) Uani 1 1 d . . .
O2 O 1.07680(12) 0.60298(11) 0.1160(2) 0.0356(6) Uani 1 1 d . . .
N1 N 0.99986(14) 0.49993(7) 0.3663(4) 0.0174(7) Uani 1 2 d S . .
C1 C 0.89857(14) 0.52939(16) 0.0000(3) 0.0240(6) Uani 1 1 d . . .
C2 C 0.83208(15) 0.53504(17) 0.0001(3) 0.0259(6) Uani 1 1 d . . .
C3 C 0.8001(2) 0.5364(3) 0.1222(3) 0.0487(11) Uani 1 1 d . . .
H3 H 0.8222 0.5373 0.2081 0.058 Uiso 1 1 calc R . .
C4 C 0.80017(16) 0.5364(2) -0.1228(3) 0.0484(11) Uani 1 1 d . . .
H4 H 0.8224 0.5374 -0.2085 0.058 Uiso 1 1 calc R . .
C5 C 1.06494(16) 0.5624(2) 0.4202(3) 0.033(4) Uani 0.27 1 d PRU . 1
C6 C 0.93524(16) 0.4368(2) 0.4208(3) 0.034(4) Uani 0.27 1 d PRU . 1
C7 C 0.99424(16) 0.4348(2) 0.4208(3) 0.031(3) Uani 0.27 1 d PRU . 1
C1N C 1.03392(16) 0.4595(2) 0.4188(3) 0.032(4) Uani 0.23 1 d PRU . 2
C2N C 0.92313(16) 0.4616(2) 0.4194(3) 0.036(6) Uani 0.23 2 d SPRU . 2
C3N C 1.07712(16) 0.5386(2) 0.4201(3) 0.048(6) Uani 0.23 2 d SPRU . 2
C4N C 0.95613(16) 0.4225(2) 0.4190(3) 0.041(5) Uani 0.23 1 d PRU . 2

loop_
_atom_site_aniso_label
_atom_site_aniso_U_11
_atom_site_aniso_U_22
_atom_site_aniso_U_33
_atom_site_aniso_U_23
_atom_site_aniso_U_13
_atom_site_aniso_U_12
Zn1 0.0111(2) 0.0233(2) 0.0093(3) 0.00003(6) 0.00005(13) 0.00554(12)
O1 0.0299(11) 0.0644(16) 0.0258(11) 0.0037(11) -0.0004(9) 0.0324(12)
O2 0.0297(11) 0.0279(11) 0.0272(11) 0.0043(9) -0.0007(9) -0.0020(9)
N1 0.0145(15) 0.0217(13) 0.0137(15) -0.0001(5) -0.0003(11) 0.0072(7)
C1 0.0192(13) 0.0299(14) 0.0233(13) 0.0000(11) 0.0007(10) 0.0125(11)
C2 0.0210(13) 0.0384(16) 0.0232(14) 0.0004(12) -0.0009(11) 0.0184(12)
C3 0.043(2) 0.109(3) 0.0175(14) 0.0013(17) -0.0005(14) 0.055(2)
C4 0.043(2) 0.108(3) 0.0180(14) -0.0014(18) 0.0008(14) 0.055(2)
C5 0.022(5) 0.043(7) 0.006(5) -0.001(4) -0.001(4) -0.005(5)
C6 0.035(6) 0.035(8) 0.012(6) -0.003(5) -0.001(5) 0.004(6)
C7 0.060(10) 0.031(7) 0.006(5) 0.003(4) 0.005(6) 0.025(7)
C1N 0.063(9) 0.065(10) 0.001(5) 0.001(6) 0.003(6) 0.056(8)
C2N 0.027(9) 0.059(13) 0.010(8) 0.003(4) 0.006(7) 0.014(4)
C3N 0.034(10) 0.074(12) 0.023(11) -0.004(4) -0.008(9) 0.017(5)
C4N 0.064(10) 0.033(8) 0.016(7) 0.003(6) 0.004(8) 0.015(7)

loop_
_atom_type_symbol
_atom_type_description
_atom_type_scat_dispersion_real
_atom_type_scat_dispersion_imag
_atom_type_scat_source
C C 0.0033 0.0016 'International Tables Vol C Tables 4.2.6.8 and 6.1.1.4'
H H 0.0000 0.0000 'International Tables Vol C Tables 4.2.6.8 and 6.1.1.4'
N N 0.0061 0.0033 'International Tables Vol C Tables 4.2.6.8 and 6.1.1.4'
O O 0.0106 0.0060 'International Tables Vol C Tables 4.2.6.8 and 6.1.1.4'
Zn Zn 0.2839 1.4301 'International Tables Vol C Tables 4.2.6.8 and 6.1.1.4'

loop_
_geom_angle_atom_site_label_1
_geom_angle_atom_site_label_2
_geom_angle_atom_site_label_3
_geom_angle
_geom_angle_site_symmetry_1
_geom_angle_site_symmetry_3
_geom_angle_publ_flag
O1 Zn1 O1 86.68(16) 12 . ?
O1 Zn1 O2 90.12(11) 12 12 ?
O1 Zn1 O2 160.91(9) . 12 ?
O1 Zn1 O2 160.91(9) 12 . ?
O1 Zn1 O2 90.12(11) . . ?
O2 Zn1 O2 86.77(15) 12 . ?
O1 Zn1 N1 99.48(8) 12 . ?
O1 Zn1 N1 99.48(8) . . ?
O2 Zn1 N1 99.61(8) 12 . ?
O2 Zn1 N1 99.61(8) . . ?
O1 Zn1 Zn1 80.47(7) 12 7_765 ?
O1 Zn1 Zn1 80.47(7) . 7_765 ?
O2 Zn1 Zn1 80.43(7) 12 7_765 ?
O2 Zn1 Zn1 80.43(7) . 7_765 ?
N1 Zn1 Zn1 179.94(6) . 7_765 ?
C1 O1 Zn1 126.3(2) . . ?
C1 O2 Zn1 126.3(2) 6_765 . ?
C7 N1 C7 136.7(3) 12 . ?
C7 N1 C5 61.62(16) 12 . ?
C7 N1 C5 109.9(2) . . ?
C7 N1 C5 109.9(2) 12 12 ?
C7 N1 C5 61.62(16) . 12 ?
C5 N1 C5 52.1(3) . 12 ?
C7 N1 C6 52.61(14) 12 12 ?
C7 N1 C6 103.4(3) . 12 ?
C5 N1 C6 110.72(16) . 12 ?
C5 N1 C6 138.6(3) 12 12 ?
C7 N1 C6 103.4(3) 12 . ?
C7 N1 C6 52.61(14) . . ?
C5 N1 C6 138.6(3) . . ?
C5 N1 C6 110.72(16) 12 . ?
C6 N1 C6 53.6(3) 12 . ?
C7 N1 C1N 29.59(7) 12 12 ?
C7 N1 C1N 133.3(3) . 12 ?
C5 N1 C1N 32.7(2) . 12 ?
C5 N1 C1N 83.8(2) 12 12 ?
C6 N1 C1N 81.6(2) 12 12 ?
C6 N1 C1N 127.4(3) . 12 ?
C7 N1 C1N 133.3(3) 12 . ?
C7 N1 C1N 29.59(7) . . ?
C5 N1 C1N 83.8(2) . . ?
C5 N1 C1N 32.7(2) 12 . ?
C6 N1 C1N 127.4(3) 12 . ?
C6 N1 C1N 81.6(2) . . ?
C1N N1 C1N 113.6(3) 12 . ?
C7 N1 C2N 79.1(2) 12 . ?
C7 N1 C2N 79.1(2) . . ?
C5 N1 C2N 131.4(3) . . ?
C5 N1 C2N 131.4(2) 12 . ?
C6 N1 C2N 27.1(3) 12 . ?
C6 N1 C2N 27.07(7) . . ?
C1N N1 C2N 106.88(19) 12 . ?
C1N N1 C2N 106.9(2) . . ?
C7 N1 C3N 86.9(2) 12 . ?
C7 N1 C3N 86.92(19) . . ?
C5 N1 C3N 26.23(7) . . ?
C5 N1 C3N 26.2(3) 12 . ?
C6 N1 C3N 130.6(2) 12 . ?
C6 N1 C3N 130.6(3) . . ?
C1N N1 C3N 58.7(3) 12 . ?
C1N N1 C3N 58.75(14) . . ?
C2N N1 C3N 140.7(3) . . ?
C7 N1 C4N 27.99(7) 12 12 ?
C7 N1 C4N 124.6(3) . 12 ?
C5 N1 C4N 88.91(13) . 12 ?
C5 N1 C4N 131.8(3) 12 12 ?
C6 N1 C4N 25.28(7) 12 12 ?
C6 N1 C4N 78.5(3) . 12 ?
C1N N1 C4N 57.54(14) 12 12 ?
C1N N1 C4N 140.3(3) . 12 ?
C2N N1 C4N 52.3(2) . 12 ?
C3N N1 C4N 112.9(2) . 12 ?
C7 N1 C4N 124.6(3) 12 . ?
C7 N1 C4N 27.99(7) . . ?
C5 N1 C4N 131.8(3) . . ?
C5 N1 C4N 88.91(13) 12 . ?
C6 N1 C4N 78.5(3) 12 . ?
C6 N1 C4N 25.28(7) . . ?
C1N N1 C4N 140.3(3) 12 . ?
C1N N1 C4N 57.54(14) . . ?
C2N N1 C4N 52.32(14) . . ?
C3N N1 C4N 112.9(2) . . ?
C4N N1 C4N 102.6(3) 12 . ?
O2 C1 O1 125.9(3) 6_765 . ?
O2 C1 C2 117.1(2) 6_765 . ?
O1 C1 C2 117.0(2) . . ?
C3 C2 C4 118.2(3) . . ?
C3 C2 C1 121.1(3) . . ?
C4 C2 C1 120.7(3) . . ?
C2 C3 C3 121.00(18) . 11_655 ?
C2 C4 C4 120.76(16) . 11_655 ?
C5 C5 N1 63.97(14) 12 . ?
C5 C5 C7 117.9(2) 12 12 ?
N1 C5 C7 58.41(15) . 12 ?
C5 C5 C6 90.7(3) 12 7_766 ?
N1 C5 C6 110.9(3) . 7_766 ?
C7 C5 C6 89.3(2) 12 7_766 ?
C5 C5 C7 110.3(2) 12 7_766 ?
N1 C5 C7 88.0(2) . 7_766 ?
C7 C5 C7 49.34(16) 12 7_766 ?
C6 C5 C7 40.08(13) 7_766 7_766 ?
C5 C5 C6 49.37(9) 12 6_766 ?
N1 C5 C6 88.9(2) . 6_766 ?
C7 C5 C6 107.5(2) 12 6_766 ?
C6 C5 C6 41.4(3) 7_766 6_766 ?
C7 C5 C6 69.5(2) 7_766 6_766 ?
C7 C6 C6 121.7 . 12 ?
C7 C6 N1 62.60(14) . . ?
C6 C6 N1 63.19(14) 12 . ?
C7 C6 C5 90.5(2) . 7_766 ?
C6 C6 C5 89.3(3) 12 7_766 ?
N1 C6 C5 110.6(3) . 7_766 ?
C7 C6 C5 110.07(16) . 6_766 ?
C6 C6 C5 49.37(9) 12 6_766 ?
N1 C6 C5 88.7(2) . 6_766 ?
C5 C6 C5 39.9(3) 7_766 6_766 ?
C6 C7 N1 64.79(15) . . ?
C6 C7 C5 120.4(2) . 12 ?
N1 C7 C5 60.0(3) . 12 ?
C6 C7 C7 96.85(19) . 6_766 ?
N1 C7 C7 110.38(17) . 6_766 ?
C5 C7 C7 83.1(2) 12 6_766 ?
C6 C7 C5 49.42(15) . 7_766 ?
N1 C7 C5 89.5(3) . 7_766 ?
C5 C7 C5 109.0(3) 12 7_766 ?
C7 C7 C5 47.54(16) 6_766 7_766 ?
C4N C1N C3N 121.4 . . ?
C4N C1N N1 63.11(16) . . ?
C3N C1N N1 62.34(16) . . ?
C4N C1N C4N 96.7(2) . 6_766 ?
C3N C1N C4N 84.56(12) . 6_766 ?
N1 C1N C4N 111.51(18) . 6_766 ?
C4N C1N C1N 50.86(16) . 6_766 ?
C3N C1N C1N 109.71(7) . 6_766 ?
N1 C1N C1N 89.62(19) . 6_766 ?
C4N C1N C1N 45.90(14) 6_766 6_766 ?
C4N C2N C4N 125.59(14) 12 . ?
C4N C2N N1 64.4 12 . ?
C4N C2N N1 64.43(14) . . ?
C4N C2N C3N 90.2(3) 12 7_766 ?
C4N C2N C3N 90.2(2) . 7_766 ?
N1 C2N C3N 109.8(3) . 7_766 ?
C1N C3N C1N 113.89(16) . 12 ?
C1N C3N N1 58.91(14) . . ?
C1N C3N N1 58.9 12 . ?
C1N C3N C2N 90.4(3) . 7_766 ?
C1N C3N C2N 90.4(2) 12 7_766 ?
N1 C3N C2N 109.5(3) . 7_766 ?
C2N C4N C1N 118.8 . . ?
C2N C4N N1 63.25(14) . . ?
C1N C4N N1 59.35(14) . . ?
C2N C4N C1N 94.27(10) . 6_766 ?
C1N C4N C1N 83.2(2) . 6_766 ?
N1 C4N C1N 106.5(2) . 6_766 ?

loop_
_geom_bond_atom_site_label_1
_geom_bond_atom_site_label_2
_geom_bond_distance
_geom_bond_site_symmetry_2
_geom_bond_publ_flag
Zn1 O1 2.031(2) 12 ?
Zn1 O1 2.031(2) . ?
Zn1 O2 2.033(2) 12 ?
Zn1 O2 2.033(2) . ?
Zn1 N1 2.072(3) . ?
Zn1 Zn1 2.9091(8) 7_765 ?
O1 C1 1.256(3) . ?
O2 C1 1.254(4) 6_765 ?
N1 C7 1.450(4) 12 ?
N1 C7 1.450(4) . ?
N1 C5 1.474(4) . ?
N1 C5 1.474(4) 12 ?
N1 C6 1.478(4) 12 ?
N1 C6 1.478(4) . ?
N1 C1N 1.486(4) 12 ?
N1 C1N 1.486(4) . ?
N1 C2N 1.525(4) . ?
N1 C3N 1.537(4) . ?
N1 C4N 1.540(4) 12 ?
N1 C4N 1.540(4) . ?
C1 O2 1.254(4) 6_765 ?
C1 C2 1.502(4) . ?
C2 C3 1.371(4) . ?
C2 C4 1.378(4) . ?
C3 C3 1.379(6) 11_655 ?
C4 C4 1.382(6) 11_655 ?
C5 C5 1.294(7) 12 ?
C5 C7 1.498(3) 12 ?
C5 C6 1.531(5) 7_766 ?
C5 C7 2.015(5) 7_766 ?
C5 C6 2.017(4) 6_766 ?
C6 C7 1.2977 . ?
C6 C6 1.333(7) 12 ?
C6 C5 1.531(5) 7_766 ?
C6 C5 2.017(4) 6_766 ?
C7 C5 1.498(3) 12 ?
C7 C7 1.540(5) 6_766 ?
C7 C5 2.015(5) 7_766 ?
C1N C4N 1.4572 . ?
C1N C3N 1.4831 . ?
C1N C4N 1.574(5) 6_766 ?
C1N C1N 2.015(5) 6_766 ?
C2N C4N 1.351(7) 12 ?
C2N C4N 1.3515 . ?
C2N C3N 1.546(5) 7_766 ?
C3N C1N 1.483(6) 12 ?
C3N C2N 1.546(5) 7_766 ?
C4N C1N 1.574(5) 6_766 ?
